data_4130167
loop_
_publ_author_name
'Garza, Victoria J.'
'Krische, Michael J.'

_publ_section_title
;
 Hydroxymethylation beyond Carbonylation: Enantioselective
 Iridium-Catalyzed Reductive Coupling of Formaldehyde with Allylic
 Acetates via Enantiotopic \p-Facial Discrimination.
;
_journal_issue 11
_journal_name_full 'Journal of the American Chemical Society'
_journal_page_first 3655
_journal_page_last 3658
_journal_paper_doi 10.1021/jacs.6b01078
_journal_volume 138
_journal_year 2016
_chemical_absolute_configuration ad
_chemical_formula_moiety 'C11 H11 Br O2'
_chemical_formula_sum 'C11 H11 Br O2'
_chemical_formula_weight 255.11
_space_group_crystal_system monoclinic
_space_group_IT_number 4
_space_group_name_Hall 'P 2yb'
_space_group_name_H-M_alt 'P 1 21 1'
_atom_sites_solution_hydrogens geom
_audit_creation_method SHELXL-2014/7
_cell_angle_alpha 90
_cell_angle_beta 100.618(10)
_cell_angle_gamma 90
_cell_formula_units_Z 2
_cell_length_a 8.205(2)
_cell_length_b 7.412(2)
_cell_length_c 8.636(3)
_cell_measurement_reflns_used 1837
_cell_measurement_temperature 100(2)
_cell_measurement_theta_max 27.5
_cell_measurement_theta_min 2.40
_cell_volume 516.2(3)
_computing_cell_refinement 'CrystalClear (Rigaku Inc., 2008)'
_computing_data_collection 'CrystalClear (Rigaku Inc., 2008)'
_computing_data_reduction 'CrystalClear (Rigaku Inc., 2008)'
_computing_molecular_graphics 'XP SHELXTL/PC, Siemens Analytical'
_computing_publication_material 'XP SHELXTL/PC, Siemens Analytical'
_computing_structure_refinement 'SHELXL-2014/7 (Sheldrick, 2015)'
_computing_structure_solution
;

Sir2004.  Burla M.C., Caliandro, R., Camalli M., Carrozzini, B., Cascarano G.L., 
De Caro, L., Giacovazzo C., Polidori G., Spagna R. 
;
_diffrn_ambient_temperature 100(2)
_diffrn_measured_fraction_theta_full 0.998
_diffrn_measured_fraction_theta_max 0.998
_diffrn_measurement_device_type 'Rigaku AFC-12 with Saturn 724+ CCD'
_diffrn_measurement_method \w-scans
_diffrn_radiation_type MoK\a
_diffrn_radiation_wavelength 0.71073
_diffrn_reflns_av_R_equivalents 0.0381
_diffrn_reflns_av_unetI/netI 0.0418
_diffrn_reflns_Laue_measured_fraction_full 0.998
_diffrn_reflns_Laue_measured_fraction_max 0.998
_diffrn_reflns_limit_h_max 10
_diffrn_reflns_limit_h_min -10
_diffrn_reflns_limit_k_max 9
_diffrn_reflns_limit_k_min -9
_diffrn_reflns_limit_l_max 11
_diffrn_reflns_limit_l_min -11
_diffrn_reflns_number 7853
_diffrn_reflns_point_group_measured_fraction_full 0.999
_diffrn_reflns_point_group_measured_fraction_max 0.998
_diffrn_reflns_theta_full 25.242
_diffrn_reflns_theta_max 27.410
_diffrn_reflns_theta_min 3.147
_diffrn_source 'sealed fine focus tube'
_exptl_absorpt_coefficient_mu 3.951
_exptl_absorpt_correction_T_max 1.00
_exptl_absorpt_correction_T_min 0.667
_exptl_absorpt_correction_type multi-scan
_exptl_absorpt_process_details
;
Abscor. T. Higashi (2001). The Rigaku Corporation, Tokyo, Japan.
;
_exptl_crystal_colour colorless
_exptl_crystal_density_diffrn 1.641
_exptl_crystal_description prism
_exptl_crystal_F_000 256
_exptl_crystal_size_max 0.210
_exptl_crystal_size_mid 0.140
_exptl_crystal_size_min 0.070
_refine_diff_density_max 0.560
_refine_diff_density_min -0.399
_refine_diff_density_rms 0.066
_refine_ls_abs_structure_details
;
 Refined as an inversion twin.
;
_refine_ls_abs_structure_Flack 0.010(11)
_refine_ls_extinction_method none
_refine_ls_goodness_of_fit_ref 1.047
_refine_ls_hydrogen_treatment constr
_refine_ls_matrix_type full
_refine_ls_number_parameters 128
_refine_ls_number_reflns 2332
_refine_ls_number_restraints 1
_refine_ls_restrained_S_all 1.047
_refine_ls_R_factor_all 0.0229
_refine_ls_R_factor_gt 0.0220
_refine_ls_shift/su_max 0.001
_refine_ls_shift/su_mean 0.000
_refine_ls_structure_factor_coef Fsqd
_refine_ls_weighting_details 'w=1/[\s^2^(Fo^2^)+(0.0249P)^2^] where P=(Fo^2^+2Fc^2^)/3'
_refine_ls_weighting_scheme calc
_refine_ls_wR_factor_gt 0.0531
_refine_ls_wR_factor_ref 0.0535
_reflns_Friedel_coverage 0.858
_reflns_Friedel_fraction_full 1.000
_reflns_Friedel_fraction_max 0.999
_reflns_number_gt 2250
_reflns_number_total 2332
_reflns_threshold_expression 'I > 2\s(I)'
_cod_data_source_file ja6b01078_si_001.cif
_cod_data_source_block shelx
_cod_original_sg_symbol_H-M 'P 21'
_cod_database_code 4130167
_shelx_shelxl_version_number 2014/7
_shelx_space_group_comment
;
The symmetry employed for this shelxl refinement is uniquely defined
by the following loop, which should always be used as a source of
symmetry information in preference to the above space-group names.
They are only intended as comments.
;
_shelx_estimated_absorpt_t_min 0.491
_shelx_estimated_absorpt_t_max 0.769

loop_
_space_group_symop_operation_xyz
'x, y, z'
'-x, y+1/2, -z'

loop_
_atom_site_label
_atom_site_type_symbol
_atom_site_fract_x
_atom_site_fract_y
_atom_site_fract_z
_atom_site_U_iso_or_equiv
_atom_site_adp_type
_atom_site_occupancy
_atom_site_site_symmetry_order
_atom_site_calc_flag
_atom_site_refinement_flags_posn
_atom_site_refinement_flags_adp
C1 C -0.1343(4) 0.8521(4) 0.9494(4) 0.0175(6) Uani 1 1 d . .
C2 C -0.2256(4) 0.9420(4) 0.8003(3) 0.0167(6) Uani 1 1 d . .
H2A H -0.2443 1.0702 0.8241 0.020 Uiso 1 1 calc R U
H2B H -0.3357 0.8842 0.7703 0.020 Uiso 1 1 calc R U
C3 C -0.1375(4) 0.9343(4) 0.6580(3) 0.0150(6) Uani 1 1 d . .
H3A H -0.1558 0.8151 0.6059 0.018 Uiso 1 1 calc R U
H3B H -0.1826 1.0284 0.5805 0.018 Uiso 1 1 calc R U
C4 C 0.0479(4) 0.9654(3) 0.7165(3) 0.0137(6) Uani 1 1 d . .
H4A H 0.0621 1.0796 0.7793 0.016 Uiso 1 1 calc R U
C5 C 0.1116(4) 0.8078(4) 0.8265(3) 0.0170(6) Uani 1 1 d . .
H5A H 0.1023 0.6948 0.7644 0.020 Uiso 1 1 calc R U
H5B H 0.2305 0.8274 0.8706 0.020 Uiso 1 1 calc R U
C6 C 0.1523(3) 0.9781(5) 0.5885(3) 0.0133(6) Uani 1 1 d . .
C7 C 0.3120(4) 1.0515(3) 0.6267(3) 0.0165(6) Uani 1 1 d . .
H7A H 0.3507 1.0949 0.7304 0.020 Uiso 1 1 calc R U
C8 C 0.4155(4) 1.0623(4) 0.5152(4) 0.0183(6) Uani 1 1 d . .
H8A H 0.5235 1.1126 0.5425 0.022 Uiso 1 1 calc R U
C9 C 0.3577(3) 0.9981(6) 0.3636(3) 0.0187(5) Uani 1 1 d . .
C10 C 0.1986(4) 0.9276(4) 0.3206(4) 0.0172(6) Uani 1 1 d . .
H10A H 0.1599 0.8864 0.2161 0.021 Uiso 1 1 calc R U
C11 C 0.0961(4) 0.9181(4) 0.4339(3) 0.0149(5) Uani 1 1 d . .
H11A H -0.0128 0.8704 0.4054 0.018 Uiso 1 1 calc R U
O1 O 0.0207(3) 0.7871(3) 0.9561(2) 0.0192(4) Uani 1 1 d . .
O2 O -0.1949(3) 0.8384(3) 1.0671(3) 0.0253(5) Uani 1 1 d . .
Br1 Br 0.50176(3) 0.99844(7) 0.21273(3) 0.02516(10) Uani 1 1 d . .

loop_
_atom_site_aniso_label
_atom_site_aniso_U_11
_atom_site_aniso_U_22
_atom_site_aniso_U_33
_atom_site_aniso_U_23
_atom_site_aniso_U_13
_atom_site_aniso_U_12
C1 0.0204(15) 0.0155(13) 0.0173(14) 0.0005(11) 0.0049(12) -0.0007(11)
C2 0.0155(15) 0.0178(12) 0.0171(14) 0.0026(10) 0.0036(12) 0.0009(10)
C3 0.0158(15) 0.0162(11) 0.0127(13) 0.0014(10) 0.0019(11) 0.0005(10)
C4 0.0170(12) 0.0111(18) 0.0130(12) 0.0000(9) 0.0030(10) -0.0002(10)
C5 0.0191(15) 0.0204(14) 0.0125(13) 0.0024(11) 0.0055(12) 0.0028(12)
C6 0.0173(12) 0.0092(15) 0.0136(11) 0.0036(11) 0.0036(10) 0.0029(12)
C7 0.0164(14) 0.0172(13) 0.0147(14) 0.0006(9) -0.0004(11) 0.0004(10)
C8 0.0133(14) 0.0189(12) 0.0227(15) 0.0036(10) 0.0033(12) -0.0008(10)
C9 0.0229(13) 0.0156(10) 0.0199(12) 0.0038(18) 0.0099(10) 0.0068(18)
C10 0.0245(16) 0.0133(11) 0.0147(13) -0.0001(10) 0.0059(12) 0.0034(11)
C11 0.0163(15) 0.0125(12) 0.0156(13) -0.0006(10) 0.0025(11) -0.0008(11)
O1 0.0211(11) 0.0243(11) 0.0128(10) 0.0060(8) 0.0050(9) 0.0060(9)
O2 0.0284(12) 0.0313(12) 0.0188(12) 0.0069(9) 0.0114(10) 0.0059(10)
Br1 0.02686(17) 0.02742(15) 0.02554(16) 0.00493(16) 0.01619(11) 0.00535(17)

loop_
_atom_type_symbol
_atom_type_description
_atom_type_scat_dispersion_real
_atom_type_scat_dispersion_imag
_atom_type_scat_source
C C 0.0033 0.0016 'International Tables Vol C Tables 4.2.6.8 and 6.1.1.4'
H H 0.0000 0.0000 'International Tables Vol C Tables 4.2.6.8 and 6.1.1.4'
O O 0.0106 0.0060 'International Tables Vol C Tables 4.2.6.8 and 6.1.1.4'
Br Br -0.2901 2.4595 'International Tables Vol C Tables 4.2.6.8 and 6.1.1.4'

loop_
_geom_angle_atom_site_label_1
_geom_angle_atom_site_label_2
_geom_angle_atom_site_label_3
_geom_angle
O2 C1 O1 117.5(3)
O2 C1 C2 122.1(3)
O1 C1 C2 120.4(2)
C1 C2 C3 115.5(2)
C1 C2 H2A 108.4
C3 C2 H2A 108.4
C1 C2 H2B 108.4
C3 C2 H2B 108.4
H2A C2 H2B 107.5
C4 C3 C2 108.4(2)
C4 C3 H3A 110.0
C2 C3 H3A 110.0
C4 C3 H3B 110.0
C2 C3 H3B 110.0
H3A C3 H3B 108.4
C6 C4 C3 115.3(2)
C6 C4 C5 108.9(2)
C3 C4 C5 107.1(2)
C6 C4 H4A 108.4
C3 C4 H4A 108.4
C5 C4 H4A 108.4
O1 C5 C4 112.9(2)
O1 C5 H5A 109.0
C4 C5 H5A 109.0
O1 C5 H5B 109.0
C4 C5 H5B 109.0
H5A C5 H5B 107.8
C11 C6 C7 118.5(2)
C11 C6 C4 122.8(2)
C7 C6 C4 118.7(2)
C8 C7 C6 121.4(3)
C8 C7 H7A 119.3
C6 C7 H7A 119.3
C9 C8 C7 118.9(3)
C9 C8 H8A 120.6
C7 C8 H8A 120.6
C10 C9 C8 121.4(2)
C10 C9 Br1 119.0(2)
C8 C9 Br1 119.6(2)
C9 C10 C11 119.0(3)
C9 C10 H10A 120.5
C11 C10 H10A 120.5
C6 C11 C10 120.9(3)
C6 C11 H11A 119.6
C10 C11 H11A 119.6
C1 O1 C5 122.6(2)

loop_
_geom_bond_atom_site_label_1
_geom_bond_atom_site_label_2
_geom_bond_distance
C1 O2 1.215(4)
C1 O1 1.351(4)
C1 C2 1.519(4)
C2 C3 1.538(4)
C2 H2A 0.9900
C2 H2B 0.9900
C3 C4 1.530(4)
C3 H3A 0.9900
C3 H3B 0.9900
C4 C6 1.522(4)
C4 C5 1.535(4)
C4 H4A 1.0000
C5 O1 1.464(3)
C5 H5A 0.9900
C5 H5B 0.9900
C6 C11 1.402(4)
C6 C7 1.401(4)
C7 C8 1.399(4)
C7 H7A 0.9500
C8 C9 1.392(4)
C8 H8A 0.9500
C9 C10 1.391(4)
C9 Br1 1.914(2)
C10 C11 1.405(4)
C10 H10A 0.9500
C11 H11A 0.9500

loop_
_geom_torsion_atom_site_label_1
_geom_torsion_atom_site_label_2
_geom_torsion_atom_site_label_3
_geom_torsion_atom_site_label_4
_geom_torsion
O2 C1 C2 C3 -175.2(3)
O1 C1 C2 C3 6.1(4)
C1 C2 C3 C4 -40.1(3)
C2 C3 C4 C6 -175.0(2)
C2 C3 C4 C5 63.7(3)
C6 C4 C5 O1 178.8(2)
C3 C4 C5 O1 -55.9(3)
C3 C4 C6 C11 -16.8(4)
C5 C4 C6 C11 103.6(3)
C3 C4 C6 C7 163.7(3)
C5 C4 C6 C7 -75.9(3)
C11 C6 C7 C8 -1.3(4)
C4 C6 C7 C8 178.2(2)
C6 C7 C8 C9 -0.1(4)
C7 C8 C9 C10 1.4(5)
C7 C8 C9 Br1 -176.4(2)
C8 C9 C10 C11 -1.2(5)
Br1 C9 C10 C11 176.5(2)
C7 C6 C11 C10 1.4(4)
C4 C6 C11 C10 -178.1(3)
C9 C10 C11 C6 -0.2(4)
O2 C1 O1 C5 -175.3(3)
C2 C1 O1 C5 3.5(4)
C4 C5 O1 C1 22.3(4)
